data_7058119
loop_
_publ_author_name
'Liu, Li'
'Liu, Li Ping'
'Zhang, Rui'
'Zhong, Xinxin'
'Li, Fa-Bao'
'Wang, Lei'
'Wong, Wai-Yeung Raymond'
'Li, Guanghua'
'Cong, Hengjiang'
'Alharbi, Njud S.'
'Zhao, Yi'

_publ_section_title
;
 A new strategy to synthesize three-coordinate mononuclear copper(I)
 halide complexes containing bulky terphenyl bidentate phosphine ligand
 and their luminescent properties
;
_journal_name_full 'New Journal of Chemistry'
_journal_paper_doi 10.1039/C8NJ05605F
_journal_year 2019
_chemical_formula_sum 'C50 H48 Br Cl4 Cu P2'
_chemical_formula_weight 996.07
_space_group_crystal_system triclinic
_space_group_IT_number 2
_space_group_name_Hall '-P 1'
_space_group_name_H-M_alt 'P -1'
_symmetry_space_group_name_Hall '-P 1'
_symmetry_space_group_name_H-M 'P -1'
_atom_sites_solution_hydrogens mixed
_atom_sites_solution_primary direct
_atom_sites_solution_secondary difmap
_audit_creation_method SHELXL-2016/4
_audit_update_record
;
2017-12-19 deposited with the CCDC.
2019-01-23 downloaded from the CCDC.
;
_cell_angle_alpha 97.728(2)
_cell_angle_beta 97.484(2)
_cell_angle_gamma 96.348(2)
_cell_formula_units_Z 2
_cell_length_a 10.7178(7)
_cell_length_b 11.1415(8)
_cell_length_c 20.0783(14)
_cell_measurement_reflns_used 5377
_cell_measurement_temperature 296(2)
_cell_measurement_theta_max 26.59
_cell_measurement_theta_min 2.26
_cell_volume 2335.5(3)
_computing_cell_refinement 'Bruker SAINT'
_computing_data_collection 'Bruker APEX3'
_computing_data_reduction 'Bruker SAINT'
_computing_molecular_graphics 'Bruker SHELXTL'
_computing_publication_material 'Bruker SHELXTL'
_computing_structure_refinement 'SHELXL-2016/4 (Sheldrick, 2016)'
_computing_structure_solution 'SHELXT 2014/5 (Sheldrick, 2014)'
_diffrn_ambient_temperature 296(2)
_diffrn_measured_fraction_theta_full 0.998
_diffrn_measured_fraction_theta_max 0.996
_diffrn_measurement_device_type 'Bruker Kappa APEX-Duo CCD'
_diffrn_measurement_method '\f and \w scans'
_diffrn_radiation_type MoK\a
_diffrn_radiation_wavelength 0.71073
_diffrn_reflns_av_R_equivalents 0.0408
_diffrn_reflns_av_unetI/netI 0.0691
_diffrn_reflns_Laue_measured_fraction_full 0.998
_diffrn_reflns_Laue_measured_fraction_max 0.996
_diffrn_reflns_limit_h_max 14
_diffrn_reflns_limit_h_min -7
_diffrn_reflns_limit_k_max 15
_diffrn_reflns_limit_k_min -15
_diffrn_reflns_limit_l_max 27
_diffrn_reflns_limit_l_min -27
_diffrn_reflns_number 26627
_diffrn_reflns_point_group_measured_fraction_full 0.998
_diffrn_reflns_point_group_measured_fraction_max 0.996
_diffrn_reflns_theta_full 25.242
_diffrn_reflns_theta_max 28.704
_diffrn_reflns_theta_min 1.988
_diffrn_source 'fine-focus sealed tube'
_exptl_absorpt_coefficient_mu 1.654
_exptl_absorpt_correction_T_max 0.7458
_exptl_absorpt_correction_T_min 0.6778
_exptl_absorpt_correction_type multi-scan
_exptl_absorpt_process_details 'SADABS-2012/1 (Bruker,2012)'
_exptl_crystal_colour colorless
_exptl_crystal_density_diffrn 1.416
_exptl_crystal_density_meas ?
_exptl_crystal_description stick
_exptl_crystal_F_000 1020
_exptl_crystal_size_max 0.120
_exptl_crystal_size_mid 0.040
_exptl_crystal_size_min 0.040
_refine_diff_density_max 1.338
_refine_diff_density_min -1.445
_refine_diff_density_rms 0.099
_refine_ls_extinction_method none
_refine_ls_goodness_of_fit_ref 1.040
_refine_ls_hydrogen_treatment mixed
_refine_ls_matrix_type full
_refine_ls_number_parameters 666
_refine_ls_number_reflns 12019
_refine_ls_number_restraints 0
_refine_ls_restrained_S_all 1.040
_refine_ls_R_factor_all 0.0996
_refine_ls_R_factor_gt 0.0570
_refine_ls_shift/su_max 0.001
_refine_ls_shift/su_mean 0.000
_refine_ls_structure_factor_coef Fsqd
_refine_ls_weighting_details 'w=1/[\s^2^(Fo^2^)+(0.0800P)^2^+1.6453P] where P=(Fo^2^+2Fc^2^)/3'
_refine_ls_weighting_scheme calc
_refine_ls_wR_factor_gt 0.1412
_refine_ls_wR_factor_ref 0.1611
_reflns_Friedel_coverage 0.000
_reflns_number_gt 7886
_reflns_number_total 12019
_reflns_threshold_expression 'I > 2\s(I)'
_cod_data_source_file c8nj05605f2.cif
_cod_data_source_block x_a
_cod_depositor_comments
;
The following automatic conversions were performed:

'_exptl_crystal_density_meas' value 'not measured' was changed to '?'
- the value is perceived as not measured.

Automatic conversion script
Id: cif_fix_values 4973 2017-02-22 13:04:09Z antanas 
;
_cod_database_code 7058119
_shelx_shelxl_version_number 2016/4
_shelx_space_group_comment
;
The symmetry employed for this shelxl refinement is uniquely defined
by the following loop, which should always be used as a source of
symmetry information in preference to the above space-group names.
They are only intended as comments.
;
_shelx_estimated_absorpt_t_min 0.826
_shelx_estimated_absorpt_t_max 0.937

loop_
_space_group_symop_operation_xyz
'x, y, z'
'-x, -y, -z'

loop_
_atom_site_label
_atom_site_type_symbol
_atom_site_fract_x
_atom_site_fract_y
_atom_site_fract_z
_atom_site_U_iso_or_equiv
_atom_site_adp_type
_atom_site_occupancy
_atom_site_site_symmetry_order
_atom_site_calc_flag
_atom_site_refinement_flags_posn
_atom_site_refinement_flags_adp
CU1 Cu 0.72344(4) 0.55405(4) 0.28350(2) 0.02213(12) Uani 1 1 d . .
CL1 Cl 0.0685(3) 0.0884(4) 0.07658(16) 0.1932(18) Uani 1 1 d . .
C1 C 0.7573(3) 0.6815(3) 0.45691(18) 0.0212(7) Uani 1 1 d . .
P1 P 0.70504(8) 0.70161(8) 0.36933(5) 0.01988(19) Uani 1 1 d . .
BR1 Br 0.88917(4) 0.43737(5) 0.30861(2) 0.04431(14) Uani 1 1 d . .
P2 P 0.61395(8) 0.52373(9) 0.17755(5) 0.02205(19) Uani 1 1 d . .
H2 H 0.917(4) 0.612(4) 0.434(2) 0.032(11) Uiso 1 1 d . .
CL2 Cl 0.0577(3) 0.2107(2) 0.20757(12) 0.1251(9) Uani 1 1 d . .
C2 C 0.8733(3) 0.6363(3) 0.47128(19) 0.0258(8) Uani 1 1 d . .
C3 C 0.9189(4) 0.6230(4) 0.5370(2) 0.0307(9) Uani 1 1 d . .
H3 H 0.988(4) 0.597(4) 0.547(2) 0.044(13) Uiso 1 1 d . .
CL3 Cl 0.38231(19) 0.9271(2) 0.14641(9) 0.0920(6) Uani 1 1 d . .
C4 C 0.8501(3) 0.6539(3) 0.58995(19) 0.0266(8) Uani 1 1 d . .
H4 H 0.889(4) 0.644(4) 0.638(2) 0.037(12) Uiso 1 1 d . .
CL4 Cl 0.1811(3) 0.8805(3) 0.22520(14) 0.1375(10) Uani 1 1 d . .
C9 C 0.9098(4) 1.0454(4) 0.4129(3) 0.0405(10) Uani 1 1 d . .
H9 H 0.932(4) 1.098(4) 0.445(3) 0.042(14) Uiso 1 1 d . .
C8 C 0.8378(4) 0.9389(4) 0.4202(2) 0.0323(9) Uani 1 1 d . .
H8 H 0.820(4) 0.928(4) 0.459(2) 0.040(13) Uiso 1 1 d . .
C7 C 0.7969(3) 0.8482(3) 0.36463(18) 0.0236(7) Uani 1 1 d . .
C6 C 0.6898(3) 0.7116(3) 0.51014(19) 0.0256(8) Uani 1 1 d . .
H6 H 0.618(4) 0.744(4) 0.498(2) 0.033(11) Uiso 1 1 d . .
C5 C 0.7360(3) 0.6985(4) 0.57609(19) 0.0276(8) Uani 1 1 d . .
H5 H 0.691(4) 0.720(4) 0.613(2) 0.048(13) Uiso 1 1 d . .
C10 C 0.9406(4) 1.0646(4) 0.3509(3) 0.0438(11) Uani 1 1 d . .
H10 H 0.993(4) 1.127(5) 0.343(2) 0.046(13) Uiso 1 1 d . .
C11 C 0.9021(4) 0.9743(4) 0.2954(3) 0.0447(11) Uani 1 1 d . .
H11 H 0.935(4) 0.983(4) 0.250(3) 0.050(14) Uiso 1 1 d . .
C13 C 0.5412(3) 0.7307(3) 0.37222(17) 0.0200(7) Uani 1 1 d . .
C12 C 0.8326(4) 0.8664(4) 0.3027(2) 0.0338(9) Uani 1 1 d . .
H12 H 0.812(4) 0.797(4) 0.263(2) 0.037(12) Uiso 1 1 d . .
C14 C 0.5080(3) 0.8463(3) 0.38828(19) 0.0248(7) Uani 1 1 d . .
H14 H 0.568(4) 0.911(4) 0.394(2) 0.025(10) Uiso 1 1 d . .
C15 C 0.3832(3) 0.8665(4) 0.39497(19) 0.0288(8) Uani 1 1 d . .
C17 C 0.3223(3) 0.6509(4) 0.3681(2) 0.0274(8) Uani 1 1 d . .
H17 H 0.262(4) 0.587(4) 0.363(2) 0.029(11) Uiso 1 1 d . .
C16 C 0.2885(3) 0.7659(4) 0.3848(2) 0.0299(8) Uani 1 1 d . .
C18 C 0.4459(3) 0.6295(3) 0.36100(17) 0.0215(7) Uani 1 1 d . .
C19 C 0.3545(4) 0.9956(4) 0.4139(3) 0.0496(12) Uani 1 1 d . .
H19A H 0.431811 1.051118 0.421103 0.074 Uiso 1 1 calc R U
H19B H 0.316600 1.001202 0.454768 0.074 Uiso 1 1 calc R U
H19C H 0.296838 1.016400 0.377754 0.074 Uiso 1 1 calc R U
C20 C 0.1533(4) 0.7809(5) 0.3928(3) 0.0483(12) Uani 1 1 d . .
H20A H 0.124693 0.840321 0.365957 0.073 Uiso 1 1 calc R U
H20B H 0.148176 0.807780 0.439751 0.073 Uiso 1 1 calc R U
H20C H 0.100583 0.704020 0.377893 0.073 Uiso 1 1 calc R U
C21 C 0.4760(3) 0.5019(3) 0.34358(18) 0.0228(7) Uani 1 1 d . .
C22 C 0.5419(3) 0.4467(3) 0.39347(19) 0.0239(7) Uani 1 1 d . .
H22 H 0.554(4) 0.492(4) 0.438(2) 0.030(11) Uiso 1 1 d . .
C23 C 0.5830(3) 0.3331(4) 0.3795(2) 0.0276(8) Uani 1 1 d . .
C24 C 0.5523(3) 0.2682(3) 0.3132(2) 0.0276(8) Uani 1 1 d . .
C25 C 0.4813(3) 0.3205(4) 0.2648(2) 0.0282(8) Uani 1 1 d . .
H25 H 0.457(4) 0.278(4) 0.223(2) 0.028(11) Uiso 1 1 d . .
C26 C 0.4436(3) 0.4361(3) 0.27749(18) 0.0236(7) Uani 1 1 d . .
C27 C 0.6642(5) 0.2849(5) 0.4342(3) 0.0426(11) Uani 1 1 d . .
H27C H 0.676(5) 0.339(5) 0.476(3) 0.071(18) Uiso 1 1 d . .
H27B H 0.740(6) 0.292(5) 0.423(3) 0.073(19) Uiso 1 1 d . .
H27A H 0.638(5) 0.212(6) 0.444(3) 0.064(17) Uiso 1 1 d . .
C28 C 0.6011(6) 0.1491(5) 0.2941(3) 0.0488(12) Uani 1 1 d . .
H28A H 0.678(7) 0.162(6) 0.301(3) 0.08(2) Uiso 1 1 d . .
H28B H 0.578(5) 0.087(5) 0.318(3) 0.051(14) Uiso 1 1 d . .
H28C H 0.568(6) 0.112(6) 0.247(3) 0.078(19) Uiso 1 1 d . .
C29 C 0.3773(3) 0.4897(3) 0.22076(18) 0.0241(7) Uani 1 1 d . .
C30 C 0.4442(3) 0.5328(3) 0.17083(18) 0.0230(7) Uani 1 1 d . .
C31 C 0.3778(3) 0.5795(4) 0.11730(19) 0.0266(8) Uani 1 1 d . .
H31 H 0.420(3) 0.610(3) 0.0829(19) 0.019(9) Uiso 1 1 d . .
C32 C 0.2476(3) 0.5830(4) 0.1106(2) 0.0314(8) Uani 1 1 d . .
C33 C 0.1811(3) 0.5386(4) 0.1599(2) 0.0354(9) Uani 1 1 d . .
C34 C 0.2470(3) 0.4942(4) 0.2137(2) 0.0318(9) Uani 1 1 d . .
H34 H 0.206(4) 0.468(4) 0.246(2) 0.047(13) Uiso 1 1 d . .
C35 C 0.0401(4) 0.5394(6) 0.1547(3) 0.0613(16) Uani 1 1 d . .
H35A H 0.020934 0.621371 0.153899 0.092 Uiso 1 1 calc R U
H35B H 0.010682 0.509133 0.193238 0.092 Uiso 1 1 calc R U
H35C H -0.001273 0.488214 0.113757 0.092 Uiso 1 1 calc R U
C36 C 0.1802(4) 0.6342(5) 0.0526(3) 0.0461(12) Uani 1 1 d . .
H36C H 0.240(5) 0.665(4) 0.025(3) 0.050(14) Uiso 1 1 d . .
H36B H 0.113(5) 0.567(5) 0.021(3) 0.064(16) Uiso 1 1 d . .
H36A H 0.139(4) 0.709(4) 0.071(2) 0.033(11) Uiso 1 1 d . .
C37 C 0.6715(3) 0.6396(4) 0.12865(19) 0.0287(8) Uani 1 1 d . .
C38 C 0.6575(4) 0.7609(4) 0.1500(2) 0.0397(10) Uani 1 1 d . .
H38 H 0.611(4) 0.782(4) 0.184(2) 0.028(11) Uiso 1 1 d . .
C39 C 0.7138(6) 0.8534(5) 0.1204(3) 0.0569(15) Uani 1 1 d . .
H39 H 0.694(5) 0.927(5) 0.132(3) 0.068(19) Uiso 1 1 d . .
C40 C 0.7851(5) 0.8276(6) 0.0700(3) 0.0639(17) Uani 1 1 d . .
H40 H 0.831(6) 0.887(6) 0.051(3) 0.082(19) Uiso 1 1 d . .
C41 C 0.7984(5) 0.7080(6) 0.0470(3) 0.0609(16) Uani 1 1 d . .
H41 H 0.842(4) 0.679(4) 0.012(2) 0.043(13) Uiso 1 1 d . .
C42 C 0.7416(4) 0.6131(5) 0.0759(3) 0.0416(11) Uani 1 1 d . .
H42 H 0.751(4) 0.542(4) 0.063(2) 0.024(11) Uiso 1 1 d . .
C43 C 0.6206(3) 0.3780(3) 0.12421(18) 0.0253(7) Uani 1 1 d . .
C44 C 0.5260(4) 0.3275(4) 0.0703(2) 0.0392(10) Uani 1 1 d . .
H44 H 0.457(5) 0.374(5) 0.066(3) 0.053(14) Uiso 1 1 d . .
C45 C 0.5338(5) 0.2162(5) 0.0327(3) 0.0486(12) Uani 1 1 d . .
H45 H 0.475(5) 0.183(5) -0.001(3) 0.059(16) Uiso 1 1 d . .
C46 C 0.6329(5) 0.1517(4) 0.0482(2) 0.0445(11) Uani 1 1 d . .
H46 H 0.635(5) 0.072(5) 0.018(3) 0.053(14) Uiso 1 1 d . .
C47 C 0.7265(5) 0.2008(4) 0.1011(3) 0.0447(11) Uani 1 1 d . .
H47 H 0.785(5) 0.156(5) 0.112(3) 0.054(15) Uiso 1 1 d . .
C48 C 0.7204(4) 0.3132(4) 0.1392(2) 0.0327(9) Uani 1 1 d . .
H48 H 0.790(4) 0.351(4) 0.178(2) 0.044(13) Uiso 1 1 d . .
C49 C 0.1511(8) 0.1736(7) 0.1470(4) 0.103(3) Uani 1 1 d . .
H49A H 0.192364 0.248014 0.135129 0.124 Uiso 1 1 calc R U
H49B H 0.216743 0.129021 0.165756 0.124 Uiso 1 1 calc R U
C50 C 0.3368(7) 0.8693(7) 0.2167(3) 0.0810(19) Uani 1 1 d . .
H50A H 0.350089 0.784131 0.213177 0.097 Uiso 1 1 calc R U
H50B H 0.390588 0.913103 0.257216 0.097 Uiso 1 1 calc R U

loop_
_atom_site_aniso_label
_atom_site_aniso_U_11
_atom_site_aniso_U_22
_atom_site_aniso_U_33
_atom_site_aniso_U_23
_atom_site_aniso_U_13
_atom_site_aniso_U_12
CU1 0.0216(2) 0.0246(2) 0.0202(2) 0.00429(18) 0.00006(16) 0.00567(16)
CL1 0.176(3) 0.255(4) 0.118(2) -0.024(3) 0.043(2) -0.071(3)
C1 0.0206(15) 0.0174(17) 0.0240(18) 0.0049(14) -0.0015(13) -0.0002(12)
P1 0.0191(4) 0.0203(5) 0.0201(4) 0.0041(3) 0.0007(3) 0.0033(3)
BR1 0.0437(2) 0.0642(3) 0.0271(2) 0.0016(2) -0.00488(17) 0.0344(2)
P2 0.0207(4) 0.0229(5) 0.0219(5) 0.0047(4) -0.0016(3) 0.0038(3)
CL2 0.168(2) 0.1001(16) 0.1033(17) 0.0104(13) 0.0433(16) -0.0207(15)
C2 0.0225(16) 0.030(2) 0.0252(19) 0.0037(16) 0.0040(14) 0.0048(14)
C3 0.0244(18) 0.036(2) 0.032(2) 0.0046(17) -0.0037(15) 0.0121(16)
CL3 0.1048(13) 0.1130(15) 0.0638(11) 0.0105(10) 0.0188(9) 0.0340(11)
C4 0.0316(18) 0.0243(19) 0.0219(19) 0.0042(15) -0.0025(15) 0.0014(15)
CL4 0.135(2) 0.183(3) 0.136(2) 0.0746(19) 0.0675(17) 0.0870(19)
C9 0.041(2) 0.030(2) 0.044(3) -0.005(2) 0.003(2) -0.0056(18)
C8 0.034(2) 0.031(2) 0.030(2) 0.0006(18) 0.0050(17) -0.0002(16)
C7 0.0190(15) 0.0236(19) 0.0268(19) 0.0025(15) 0.0012(13) 0.0005(13)
C6 0.0242(16) 0.027(2) 0.0268(19) 0.0062(16) 0.0026(14) 0.0087(14)
C5 0.0284(17) 0.031(2) 0.0233(19) 0.0029(16) 0.0074(15) 0.0024(15)
C10 0.039(2) 0.034(3) 0.055(3) 0.011(2) 0.003(2) -0.0091(19)
C11 0.047(2) 0.046(3) 0.041(3) 0.013(2) 0.011(2) -0.009(2)
C13 0.0201(14) 0.0237(18) 0.0167(16) 0.0057(14) 0.0004(12) 0.0054(13)
C12 0.036(2) 0.033(2) 0.030(2) 0.0050(18) 0.0018(16) -0.0048(17)
C14 0.0233(16) 0.0244(19) 0.0254(19) 0.0030(15) 0.0000(14) 0.0031(14)
C15 0.0287(18) 0.031(2) 0.029(2) 0.0034(16) 0.0045(15) 0.0127(15)
C17 0.0228(16) 0.030(2) 0.029(2) 0.0085(16) 0.0036(14) -0.0015(15)
C16 0.0238(17) 0.038(2) 0.029(2) 0.0066(17) 0.0051(15) 0.0068(15)
C18 0.0225(15) 0.0230(18) 0.0207(17) 0.0075(14) 0.0039(13) 0.0036(13)
C19 0.044(2) 0.037(3) 0.070(3) 0.000(2) 0.015(2) 0.017(2)
C20 0.030(2) 0.053(3) 0.064(3) 0.008(3) 0.015(2) 0.0092(19)
C21 0.0197(15) 0.0230(18) 0.0260(19) 0.0077(15) 0.0043(13) -0.0014(13)
C22 0.0239(16) 0.0258(19) 0.0212(18) 0.0056(15) 0.0015(14) -0.0001(14)
C23 0.0241(16) 0.030(2) 0.031(2) 0.0143(16) 0.0024(15) 0.0018(14)
C24 0.0298(17) 0.0218(19) 0.032(2) 0.0077(16) 0.0055(15) 0.0029(14)
C25 0.0310(18) 0.027(2) 0.026(2) 0.0025(16) 0.0022(15) 0.0008(15)
C26 0.0245(16) 0.0237(19) 0.0228(18) 0.0087(15) 0.0011(13) 0.0003(14)
C27 0.048(3) 0.040(3) 0.043(3) 0.019(2) -0.002(2) 0.012(2)
C28 0.064(3) 0.034(3) 0.053(3) 0.012(2) 0.008(3) 0.020(2)
C29 0.0233(16) 0.0225(18) 0.0248(18) 0.0052(15) -0.0014(13) -0.0005(13)
C30 0.0216(15) 0.0222(18) 0.0239(18) 0.0025(14) -0.0021(13) 0.0051(13)
C31 0.0229(16) 0.034(2) 0.0227(19) 0.0065(16) -0.0017(14) 0.0043(15)
C32 0.0277(18) 0.039(2) 0.028(2) 0.0070(17) -0.0025(15) 0.0105(16)
C33 0.0218(17) 0.047(3) 0.038(2) 0.012(2) 0.0015(16) 0.0051(16)
C34 0.0237(17) 0.042(2) 0.031(2) 0.0126(18) 0.0028(15) 0.0029(16)
C35 0.026(2) 0.104(5) 0.064(3) 0.043(3) 0.008(2) 0.015(2)
C36 0.035(2) 0.068(4) 0.042(3) 0.025(3) -0.001(2) 0.018(2)
C37 0.0233(16) 0.035(2) 0.0266(19) 0.0128(17) -0.0062(14) -0.0001(15)
C38 0.046(2) 0.035(2) 0.036(2) 0.010(2) -0.005(2) 0.0003(19)
C39 0.065(3) 0.038(3) 0.061(4) 0.027(3) -0.020(3) -0.010(2)
C40 0.051(3) 0.064(4) 0.077(4) 0.049(3) -0.008(3) -0.016(3)
C41 0.041(3) 0.088(5) 0.067(4) 0.046(3) 0.020(3) 0.009(3)
C42 0.033(2) 0.052(3) 0.048(3) 0.024(2) 0.0121(19) 0.015(2)
C43 0.0283(17) 0.0244(19) 0.0223(18) 0.0045(15) 0.0009(14) 0.0022(14)
C44 0.038(2) 0.041(3) 0.034(2) -0.0038(19) -0.0099(18) 0.0122(19)
C45 0.050(3) 0.045(3) 0.040(3) -0.012(2) -0.014(2) 0.005(2)
C46 0.061(3) 0.029(2) 0.039(3) -0.005(2) -0.001(2) 0.009(2)
C47 0.056(3) 0.032(2) 0.045(3) 0.001(2) -0.002(2) 0.021(2)
C48 0.0334(19) 0.029(2) 0.032(2) 0.0007(17) -0.0057(17) 0.0077(16)
C49 0.099(6) 0.083(5) 0.119(7) -0.012(5) 0.027(5) -0.005(4)
C50 0.104(5) 0.088(5) 0.050(4) 0.000(3) 0.007(3) 0.026(4)

loop_
_atom_type_symbol
_atom_type_description
_atom_type_scat_dispersion_real
_atom_type_scat_dispersion_imag
_atom_type_scat_source
C C 0.0033 0.0016 'International Tables Vol C Tables 4.2.6.8 and 6.1.1.4'
H H 0.0000 0.0000 'International Tables Vol C Tables 4.2.6.8 and 6.1.1.4'
P P 0.1023 0.0942 'International Tables Vol C Tables 4.2.6.8 and 6.1.1.4'
Cu Cu 0.3201 1.2651 'International Tables Vol C Tables 4.2.6.8 and 6.1.1.4'
Br Br -0.2901 2.4595 'International Tables Vol C Tables 4.2.6.8 and 6.1.1.4'
Cl Cl 0.1484 0.1585 'International Tables Vol C Tables 4.2.6.8 and 6.1.1.4'

loop_
_geom_angle_atom_site_label_1
_geom_angle_atom_site_label_2
_geom_angle_atom_site_label_3
_geom_angle
P2 CU1 P1 126.42(4)
P2 CU1 BR1 119.29(3)
P1 CU1 BR1 113.99(3)
C6 C1 C2 118.6(3)
C6 C1 P1 123.4(3)
C2 C1 P1 118.0(3)
C1 P1 C13 102.02(15)
C1 P1 C7 101.47(16)
C13 P1 C7 106.68(16)
C1 P1 CU1 119.41(12)
C13 P1 CU1 112.99(12)
C7 P1 CU1 112.79(12)
C30 P2 C37 103.76(16)
C30 P2 C43 102.85(16)
C37 P2 C43 104.42(18)
C30 P2 CU1 116.47(12)
C37 P2 CU1 110.84(12)
C43 P2 CU1 117.00(12)
C3 C2 C1 120.2(3)
C3 C2 H2 122(3)
C1 C2 H2 118(3)
C2 C3 C4 120.5(3)
C2 C3 H3 122(3)
C4 C3 H3 118(3)
C5 C4 C3 119.5(3)
C5 C4 H4 123(2)
C3 C4 H4 117(2)
C10 C9 C8 120.8(4)
C10 C9 H9 119(4)
C8 C9 H9 120(4)
C9 C8 C7 120.4(4)
C9 C8 H8 120(3)
C7 C8 H8 120(3)
C12 C7 C8 118.4(4)
C12 C7 P1 117.6(3)
C8 C7 P1 123.9(3)
C5 C6 C1 121.1(3)
C5 C6 H6 124(3)
C1 C6 H6 115(3)
C4 C5 C6 120.1(3)
C4 C5 H5 118(3)
C6 C5 H5 121(3)
C9 C10 C11 119.3(4)
C9 C10 H10 126(3)
C11 C10 H10 114(3)
C12 C11 C10 120.1(4)
C12 C11 H11 119(3)
C10 C11 H11 120(3)
C14 C13 C18 118.9(3)
C14 C13 P1 123.0(3)
C18 C13 P1 118.0(2)
C11 C12 C7 120.9(4)
C11 C12 H12 120(2)
C7 C12 H12 119(2)
C13 C14 C15 122.5(3)
C13 C14 H14 119(2)
C15 C14 H14 119(2)
C16 C15 C14 118.8(3)
C16 C15 C19 121.8(3)
C14 C15 C19 119.4(4)
C16 C17 C18 123.5(3)
C16 C17 H17 118(3)
C18 C17 H17 119(3)
C17 C16 C15 118.4(3)
C17 C16 C20 120.1(4)
C15 C16 C20 121.6(4)
C17 C18 C13 118.0(3)
C17 C18 C21 120.6(3)
C13 C18 C21 121.4(3)
C15 C19 H19A 109.5
C15 C19 H19B 109.5
H19A C19 H19B 109.5
C15 C19 H19C 109.5
H19A C19 H19C 109.5
H19B C19 H19C 109.5
C16 C20 H20A 109.5
C16 C20 H20B 109.5
H20A C20 H20B 109.5
C16 C20 H20C 109.5
H20A C20 H20C 109.5
H20B C20 H20C 109.5
C22 C21 C26 118.3(3)
C22 C21 C18 119.7(3)
C26 C21 C18 122.0(3)
C23 C22 C21 122.7(4)
C23 C22 H22 123(3)
C21 C22 H22 114(3)
C22 C23 C24 118.9(3)
C22 C23 C27 119.7(4)
C24 C23 C27 121.3(4)
C25 C24 C23 118.1(3)
C25 C24 C28 120.6(4)
C23 C24 C28 121.2(4)
C24 C25 C26 123.6(4)
C24 C25 H25 119(3)
C26 C25 H25 117(3)
C25 C26 C21 118.2(3)
C25 C26 C29 119.9(3)
C21 C26 C29 121.8(3)
C23 C27 H27C 111(4)
C23 C27 H27B 105(4)
H27C C27 H27B 102(5)
C23 C27 H27A 118(4)
H27C C27 H27A 106(5)
H27B C27 H27A 115(5)
C24 C28 H28A 107(5)
C24 C28 H28B 116(3)
H28A C28 H28B 107(6)
C24 C28 H28C 112(4)
H28A C28 H28C 112(6)
H28B C28 H28C 102(5)
C34 C29 C30 117.9(3)
C34 C29 C26 121.3(3)
C30 C29 C26 120.8(3)
C31 C30 C29 119.0(3)
C31 C30 P2 122.2(3)
C29 C30 P2 118.7(3)
C32 C31 C30 122.6(4)
C32 C31 H31 116(2)
C30 C31 H31 121(2)
C31 C32 C33 118.3(3)
C31 C32 C36 120.8(4)
C33 C32 C36 120.9(4)
C34 C33 C32 119.4(3)
C34 C33 C35 120.2(4)
C32 C33 C35 120.4(4)
C33 C34 C29 122.9(4)
C33 C34 H34 121(3)
C29 C34 H34 117(3)
C33 C35 H35A 109.5
C33 C35 H35B 109.5
H35A C35 H35B 109.5
C33 C35 H35C 109.5
H35A C35 H35C 109.5
H35B C35 H35C 109.5
C32 C36 H36C 111(3)
C32 C36 H36B 112(3)
H36C C36 H36B 108(4)
C32 C36 H36A 110(2)
H36C C36 H36A 105(4)
H36B C36 H36A 112(4)
C38 C37 C42 118.8(4)
C38 C37 P2 118.4(3)
C42 C37 P2 122.3(3)
C39 C38 C37 120.6(5)
C39 C38 H38 118(3)
C37 C38 H38 121(3)
C40 C39 C38 120.5(6)
C40 C39 H39 122(4)
C38 C39 H39 117(4)
C39 C40 C41 120.0(5)
C39 C40 H40 124(4)
C41 C40 H40 116(4)
C40 C41 C42 120.4(5)
C40 C41 H41 128(3)
C42 C41 H41 112(3)
C41 C42 C37 119.6(5)
C41 C42 H42 121(3)
C37 C42 H42 119(3)
C48 C43 C44 118.3(4)
C48 C43 P2 119.1(3)
C44 C43 P2 122.5(3)
C45 C44 C43 120.4(4)
C45 C44 H44 127(3)
C43 C44 H44 113(3)
C46 C45 C44 121.0(4)
C46 C45 H45 117(4)
C44 C45 H45 122(4)
C47 C46 C45 119.0(4)
C47 C46 H46 123(3)
C45 C46 H46 118(3)
C46 C47 C48 120.6(4)
C46 C47 H47 117(3)
C48 C47 H47 122(3)
C43 C48 C47 120.7(4)
C43 C48 H48 118(3)
C47 C48 H48 121(3)
CL1 C49 CL2 112.6(5)
CL1 C49 H49A 109.1
CL2 C49 H49A 109.1
CL1 C49 H49B 109.1
CL2 C49 H49B 109.1
H49A C49 H49B 107.8
CL4 C50 CL3 113.2(4)
CL4 C50 H50A 108.9
CL3 C50 H50A 108.9
CL4 C50 H50B 108.9
CL3 C50 H50B 108.9
H50A C50 H50B 107.7

loop_
_geom_bond_atom_site_label_1
_geom_bond_atom_site_label_2
_geom_bond_distance
CU1 P2 2.2551(10)
CU1 P1 2.2606(10)
CU1 BR1 2.3565(6)
CL1 C49 1.677(8)
C1 C6 1.392(5)
C1 C2 1.402(5)
C1 P1 1.826(4)
P1 C13 1.827(3)
P1 C7 1.832(4)
P2 C30 1.822(3)
P2 C37 1.826(4)
P2 C43 1.835(4)
CL2 C49 1.709(8)
C2 C3 1.379(5)
C2 H2 0.96(4)
C3 C4 1.398(5)
C3 H3 0.84(5)
CL3 C50 1.731(7)
C4 C5 1.380(5)
C4 H4 1.02(5)
CL4 C50 1.716(7)
C9 C10 1.366(7)
C9 C8 1.377(6)
C9 H9 0.80(5)
C8 C7 1.389(5)
C8 H8 0.86(5)
C7 C12 1.381(5)
C6 C5 1.384(5)
C6 H6 0.91(4)
C5 H5 0.95(5)
C10 C11 1.383(7)
C10 H10 0.89(5)
C11 C12 1.378(6)
C11 H11 1.04(5)
C13 C14 1.382(5)
C13 C18 1.408(5)
C12 H12 1.01(4)
C14 C15 1.401(5)
C14 H14 0.90(4)
C15 C16 1.401(5)
C15 C19 1.512(6)
C17 C16 1.380(6)
C17 C18 1.394(5)
C17 H17 0.89(4)
C16 C20 1.504(5)
C18 C21 1.498(5)
C19 H19A 0.9600
C19 H19B 0.9600
C19 H19C 0.9600
C20 H20A 0.9600
C20 H20B 0.9600
C20 H20C 0.9600
C21 C22 1.399(5)
C21 C26 1.407(5)
C22 C23 1.391(5)
C22 H22 0.95(4)
C23 C24 1.406(5)
C23 C27 1.506(6)
C24 C25 1.385(5)
C24 C28 1.500(6)
C25 C26 1.394(5)
C25 H25 0.90(4)
C26 C29 1.491(5)
C27 H27C 0.96(6)
C27 H27B 0.86(6)
C27 H27A 0.89(6)
C28 H28A 0.81(7)
C28 H28B 0.93(5)
C28 H28C 0.97(7)
C29 C34 1.393(5)
C29 C30 1.411(5)
C30 C31 1.402(5)
C31 C32 1.390(5)
C31 H31 0.96(4)
C32 C33 1.402(6)
C32 C36 1.502(6)
C33 C34 1.391(6)
C33 C35 1.502(5)
C34 H34 0.90(5)
C35 H35A 0.9600
C35 H35B 0.9600
C35 H35C 0.9600
C36 H36C 0.97(5)
C36 H36B 1.06(5)
C36 H36A 1.03(4)
C37 C38 1.392(6)
C37 C42 1.395(6)
C38 C39 1.379(7)
C38 H38 0.92(4)
C39 C40 1.365(9)
C39 H39 0.88(6)
C40 C41 1.379(9)
C40 H40 0.93(6)
C41 C42 1.392(7)
C41 H41 0.93(5)
C42 H42 0.82(4)
C43 C48 1.379(5)
C43 C44 1.393(5)
C44 C45 1.379(6)
C44 H44 0.95(5)
C45 C46 1.373(7)
C45 H45 0.87(5)
C46 C47 1.372(7)
C46 H46 1.01(5)
C47 C48 1.389(6)
C47 H47 0.87(5)
C48 H48 1.02(5)
C49 H49A 0.9700
C49 H49B 0.9700
C50 H50A 0.9700
C50 H50B 0.9700

loop_
_geom_torsion_atom_site_label_1
_geom_torsion_atom_site_label_2
_geom_torsion_atom_site_label_3
_geom_torsion_atom_site_label_4
_geom_torsion
C6 C1 P1 C13 -12.7(3)
C2 C1 P1 C13 169.1(3)
C6 C1 P1 C7 97.4(3)
C2 C1 P1 C7 -80.8(3)
C6 C1 P1 CU1 -138.0(3)
C2 C1 P1 CU1 43.8(3)
C6 C1 C2 C3 -0.3(5)
P1 C1 C2 C3 178.0(3)
C1 C2 C3 C4 0.1(6)
C2 C3 C4 C5 -0.2(6)
C10 C9 C8 C7 1.0(7)
C9 C8 C7 C12 1.4(6)
C9 C8 C7 P1 178.1(3)
C1 P1 C7 C12 148.7(3)
C13 P1 C7 C12 -104.9(3)
CU1 P1 C7 C12 19.7(3)
C1 P1 C7 C8 -28.0(3)
C13 P1 C7 C8 78.4(3)
CU1 P1 C7 C8 -157.0(3)
C2 C1 C6 C5 0.5(5)
P1 C1 C6 C5 -177.7(3)
C3 C4 C5 C6 0.5(6)
C1 C6 C5 C4 -0.6(6)
C8 C9 C10 C11 -2.0(7)
C9 C10 C11 C12 0.4(7)
C1 P1 C13 C14 88.9(3)
C7 P1 C13 C14 -17.1(3)
CU1 P1 C13 C14 -141.6(3)
C1 P1 C13 C18 -87.7(3)
C7 P1 C13 C18 166.3(3)
CU1 P1 C13 C18 41.8(3)
C10 C11 C12 C7 2.1(7)
C8 C7 C12 C11 -3.0(6)
P1 C7 C12 C11 -179.8(3)
C18 C13 C14 C15 1.1(5)
P1 C13 C14 C15 -175.4(3)
C13 C14 C15 C16 -0.2(6)
C13 C14 C15 C19 178.9(4)
C18 C17 C16 C15 0.2(6)
C18 C17 C16 C20 -178.8(4)
C14 C15 C16 C17 -0.4(6)
C19 C15 C16 C17 -179.5(4)
C14 C15 C16 C20 178.5(4)
C19 C15 C16 C20 -0.6(6)
C16 C17 C18 C13 0.7(5)
C16 C17 C18 C21 179.3(4)
C14 C13 C18 C17 -1.3(5)
P1 C13 C18 C17 175.4(3)
C14 C13 C18 C21 -179.9(3)
P1 C13 C18 C21 -3.2(4)
C17 C18 C21 C22 -106.6(4)
C13 C18 C21 C22 71.9(4)
C17 C18 C21 C26 75.4(4)
C13 C18 C21 C26 -106.1(4)
C26 C21 C22 C23 4.0(5)
C18 C21 C22 C23 -174.0(3)
C21 C22 C23 C24 -3.0(5)
C21 C22 C23 C27 174.1(4)
C22 C23 C24 C25 -0.5(5)
C27 C23 C24 C25 -177.5(4)
C22 C23 C24 C28 176.0(4)
C27 C23 C24 C28 -1.0(6)
C23 C24 C25 C26 3.0(6)
C28 C24 C25 C26 -173.5(4)
C24 C25 C26 C21 -2.1(5)
C24 C25 C26 C29 174.5(3)
C22 C21 C26 C25 -1.4(5)
C18 C21 C26 C25 176.6(3)
C22 C21 C26 C29 -177.9(3)
C18 C21 C26 C29 0.0(5)
C25 C26 C29 C34 104.3(4)
C21 C26 C29 C34 -79.3(5)
C25 C26 C29 C30 -73.1(5)
C21 C26 C29 C30 103.4(4)
C34 C29 C30 C31 0.8(5)
C26 C29 C30 C31 178.3(3)
C34 C29 C30 P2 -178.2(3)
C26 C29 C30 P2 -0.8(5)
C37 P2 C30 C31 23.5(4)
C43 P2 C30 C31 -85.1(3)
CU1 P2 C30 C31 145.6(3)
C37 P2 C30 C29 -157.5(3)
C43 P2 C30 C29 93.9(3)
CU1 P2 C30 C29 -35.4(3)
C29 C30 C31 C32 -1.2(6)
P2 C30 C31 C32 177.8(3)
C30 C31 C32 C33 0.4(6)
C30 C31 C32 C36 179.8(4)
C31 C32 C33 C34 0.8(6)
C36 C32 C33 C34 -178.6(4)
C31 C32 C33 C35 -179.5(4)
C36 C32 C33 C35 1.1(7)
C32 C33 C34 C29 -1.1(7)
C35 C33 C34 C29 179.2(4)
C30 C29 C34 C33 0.3(6)
C26 C29 C34 C33 -177.1(4)
C30 P2 C37 C38 61.6(3)
C43 P2 C37 C38 169.1(3)
CU1 P2 C37 C38 -64.1(3)
C30 P2 C37 C42 -126.0(3)
C43 P2 C37 C42 -18.6(4)
CU1 P2 C37 C42 108.2(3)
C42 C37 C38 C39 -1.1(6)
P2 C37 C38 C39 171.5(3)
C37 C38 C39 C40 -0.6(7)
C38 C39 C40 C41 1.8(8)
C39 C40 C41 C42 -1.3(8)
C40 C41 C42 C37 -0.4(8)
C38 C37 C42 C41 1.6(6)
P2 C37 C42 C41 -170.7(4)
C30 P2 C43 C48 -151.1(3)
C37 P2 C43 C48 100.8(3)
CU1 P2 C43 C48 -22.1(3)
C30 P2 C43 C44 26.6(4)
C37 P2 C43 C44 -81.5(4)
CU1 P2 C43 C44 155.6(3)
C48 C43 C44 C45 -0.8(7)
P2 C43 C44 C45 -178.5(4)
C43 C44 C45 C46 1.4(8)
C44 C45 C46 C47 -1.5(8)
C45 C46 C47 C48 1.0(8)
C44 C43 C48 C47 0.3(6)
P2 C43 C48 C47 178.1(4)
C46 C47 C48 C43 -0.5(7)
